data_7242767
loop_
_publ_author_name
'Rather, Sumair A.'
'Saha, Binoy K.'

_publ_section_title
;
 Understanding the elastic bending mechanism in a 9,10-anthraquinone
 crystal through thermal expansion study
;
_journal_issue 34
_journal_name_full CrystEngComm
_journal_page_first 5768
_journal_page_last 5773
_journal_paper_doi 10.1039/D1CE00467K
_journal_volume 23
_journal_year 2021
_chemical_formula_moiety 'C14 H8 O2'
_chemical_formula_sum 'C14 H8 O2'
_chemical_formula_weight 208.20
_chemical_name_common AnthraQuinone
_chemical_name_systematic 9,10-Anthracenedione
_space_group_crystal_system monoclinic
_space_group_IT_number 14
_space_group_name_Hall '-P 2ybc'
_space_group_name_H-M_alt 'P 1 21/c 1'
_atom_sites_solution_hydrogens geom
_atom_sites_solution_primary dual
_audit_creation_date 2021-03-31
_audit_creation_method
;
Olex2 1.3-alpha
(compiled 2019.09.11 svn.r3662 for OlexSys, GUI svn.r5938)
;
_audit_update_record
;
2021-04-06 deposited with the CCDC.	2021-05-03 downloaded from the CCDC.
;
_cell_angle_alpha 90
_cell_angle_beta 102.653(10)
_cell_angle_gamma 90
_cell_formula_units_Z 2
_cell_length_a 7.8758(8)
_cell_length_b 3.9534(5)
_cell_length_c 15.7573(16)
_cell_measurement_reflns_used 454
_cell_measurement_temperature 253
_cell_measurement_theta_max 29.1730
_cell_measurement_theta_min 3.3060
_cell_volume 478.71(9)
_computing_cell_refinement
;
CrysAlisPro, Agilent Technologies,
Version 1.171.36.21 (release 14-08-2012 CrysAlis171 .NET)
(compiled Sep 14 2012,17:21:16)
;
_computing_data_collection
;
CrysAlisPro, Agilent Technologies,
Version 1.171.36.21 (release 14-08-2012 CrysAlis171 .NET)
(compiled Sep 14 2012,17:21:16)
;
_computing_data_reduction
;
CrysAlisPro, Agilent Technologies,
Version 1.171.36.21 (release 14-08-2012 CrysAlis171 .NET)
(compiled Sep 14 2012,17:21:16)
;
_computing_molecular_graphics 'Olex2 1.3-alpha (Dolomanov et al., 2009)'
_computing_publication_material 'Olex2 1.3-alpha (Dolomanov et al., 2009)'
_computing_structure_refinement 'ShelXL 2018/3 (Sheldrick, 2015)'
_computing_structure_solution 'SHELXT 2018/2 (Sheldrick, 2018)'
_diffrn_ambient_temperature 253
_diffrn_detector_area_resol_mean 15.9821
_diffrn_measured_fraction_theta_full 0.986
_diffrn_measured_fraction_theta_max 0.820
_diffrn_measurement_details
;
#__ type_ start__ end____ width___ exp.time_
  1 omega  -93.00  -35.00   1.0000    3.0000
omega____ theta____ kappa____ phi______ frames
    -      -16.8710 -178.0000  -30.0000 58

#__ type_ start__ end____ width___ exp.time_
  2 omega  -48.00   40.00   1.0000    3.0000
omega____ theta____ kappa____ phi______ frames
    -       19.6835  -57.0000 -180.0000 88

#__ type_ start__ end____ width___ exp.time_
  3 omega   -1.00   86.00   1.0000    3.0000
omega____ theta____ kappa____ phi______ frames
    -       19.6835   57.0000  -30.0000 87
;
_diffrn_measurement_device_type 'Xcalibur, Eos'
_diffrn_measurement_method '\w scans'
_diffrn_radiation_type MoK\a
_diffrn_radiation_wavelength 0.71073
_diffrn_reflns_av_R_equivalents 0.0264
_diffrn_reflns_av_unetI/netI 0.0534
_diffrn_reflns_Laue_measured_fraction_full 0.986
_diffrn_reflns_Laue_measured_fraction_max 0.820
_diffrn_reflns_limit_h_max 5
_diffrn_reflns_limit_h_min -10
_diffrn_reflns_limit_k_max 5
_diffrn_reflns_limit_k_min -5
_diffrn_reflns_limit_l_max 21
_diffrn_reflns_limit_l_min -20
_diffrn_reflns_number 2125
_diffrn_reflns_point_group_measured_fraction_full 0.986
_diffrn_reflns_point_group_measured_fraction_max 0.820
_diffrn_reflns_theta_full 25.000
_diffrn_reflns_theta_max 29.237
_diffrn_reflns_theta_min 3.313
_exptl_absorpt_coefficient_mu 0.097
_exptl_absorpt_correction_T_max 1.00000
_exptl_absorpt_correction_T_min 0.05642
_exptl_absorpt_correction_type multi-scan
_exptl_absorpt_process_details
;
CrysAlisPro, Agilent Technologies,
Version 1.171.36.21 (release 14-08-2012 CrysAlis171 .NET)
(compiled Sep 14 2012,17:21:16)
Empirical absorption correction using spherical harmonics,
 implemented in SCALE3 ABSPACK scaling algorithm.
;
_exptl_crystal_colour yellow
_exptl_crystal_colour_primary yellow
_exptl_crystal_density_diffrn 1.444
_exptl_crystal_description block
_exptl_crystal_F_000 216
_exptl_crystal_size_max 0.62
_exptl_crystal_size_mid 0.26
_exptl_crystal_size_min 0.16
_refine_diff_density_max 0.171
_refine_diff_density_min -0.227
_refine_diff_density_rms 0.048
_refine_ls_extinction_method none
_refine_ls_goodness_of_fit_ref 1.022
_refine_ls_hydrogen_treatment constr
_refine_ls_matrix_type full
_refine_ls_number_parameters 73
_refine_ls_number_reflns 1072
_refine_ls_number_restraints 0
_refine_ls_restrained_S_all 1.022
_refine_ls_R_factor_all 0.0956
_refine_ls_R_factor_gt 0.0551
_refine_ls_shift/su_max 0.000
_refine_ls_shift/su_mean 0.000
_refine_ls_structure_factor_coef Fsqd
_refine_ls_weighting_details 'w=1/[\s^2^(Fo^2^)+(0.0658P)^2^] where P=(Fo^2^+2Fc^2^)/3'
_refine_ls_weighting_scheme calc
_refine_ls_wR_factor_gt 0.1230
_refine_ls_wR_factor_ref 0.1554
_reflns_Friedel_coverage 0.000
_reflns_number_gt 654
_reflns_number_total 1072
_reflns_threshold_expression 'I > 2\s(I)'
_cod_data_source_file d1ce00467k2.cif
_cod_data_source_block anthraquinone-253k
_cod_depositor_comments 'Adding full bibliography for 7242759--7242768.cif.'
_cod_database_code 7242767
_shelx_shelxl_version_number 2018/3
_shelx_space_group_comment
;
The symmetry employed for this shelxl refinement is uniquely defined
by the following loop, which should always be used as a source of
symmetry information in preference to the above space-group names.
They are only intended as comments.
;
_olex2_refinement_description
;
1. Fixed Uiso
 At 1.2 times of:
  All C(H) groups
2.a Aromatic/amide H refined with riding coordinates:
 C5(H5), C3(H3), C6(H6), C4(H4)
;
_olex2_submission_special_instructions 'No special instructions were received'

loop_
_space_group_symop_operation_xyz
'x, y, z'
'-x, y+1/2, -z+1/2'
'-x, -y, -z'
'x, -y-1/2, z-1/2'

loop_
_atom_site_label
_atom_site_type_symbol
_atom_site_fract_x
_atom_site_fract_y
_atom_site_fract_z
_atom_site_U_iso_or_equiv
_atom_site_adp_type
_atom_site_occupancy
_atom_site_site_symmetry_order
_atom_site_calc_flag
_atom_site_refinement_flags_posn
_atom_site_refinement_flags_adp
_atom_site_refinement_flags_occupancy
_atom_site_disorder_assembly
_atom_site_disorder_group
C2 C 0.4367(3) 0.6530(5) 0.41536(13) 0.0384(5) Uani 1 1 d . . . . .
C7 C 0.3260(2) 0.6397(5) 0.47367(13) 0.0379(5) Uani 1 1 d . . . . .
C1 C 0.6154(3) 0.5129(5) 0.43878(13) 0.0408(6) Uani 1 1 d . . . . .
C5 C 0.1008(3) 0.9140(5) 0.36812(16) 0.0531(6) Uani 1 1 d . . . . .
H5 H -0.011250 1.001650 0.352490 0.064 Uiso 1 1 calc R U . . .
O1 O 0.7120(2) 0.5223(4) 0.38792(10) 0.0669(6) Uani 1 1 d . . . . .
C3 C 0.3756(3) 0.7974(5) 0.33343(14) 0.0480(6) Uani 1 1 d . . . . .
H3 H 0.447890 0.806406 0.294065 0.058 Uiso 1 1 calc R U . . .
C6 C 0.1585(3) 0.7711(5) 0.44917(14) 0.0464(6) Uani 1 1 d . . . . .
H6 H 0.084715 0.762570 0.487831 0.056 Uiso 1 1 calc R U . . .
C4 C 0.2088(3) 0.9270(5) 0.31027(15) 0.0523(6) Uani 1 1 d . . . . .
H4 H 0.169536 1.023104 0.255619 0.063 Uiso 1 1 calc R U . . .

loop_
_atom_site_aniso_label
_atom_site_aniso_U_11
_atom_site_aniso_U_22
_atom_site_aniso_U_33
_atom_site_aniso_U_23
_atom_site_aniso_U_13
_atom_site_aniso_U_12
C2 0.0363(12) 0.0393(12) 0.0390(11) -0.0043(9) 0.0072(9) -0.0026(8)
C7 0.0320(12) 0.0393(12) 0.0421(12) -0.0044(9) 0.0073(9) -0.0023(8)
C1 0.0367(12) 0.0487(13) 0.0393(13) -0.0040(9) 0.0135(10) -0.0034(9)
C5 0.0395(13) 0.0518(14) 0.0617(16) -0.0043(12) -0.0028(11) 0.0034(10)
O1 0.0518(11) 0.1022(15) 0.0538(11) 0.0108(9) 0.0271(9) 0.0099(9)
C3 0.0532(15) 0.0507(13) 0.0398(12) -0.0015(11) 0.0097(10) 0.0003(11)
C6 0.0370(13) 0.0495(14) 0.0528(14) -0.0036(11) 0.0099(10) 0.0012(10)
C4 0.0586(16) 0.0509(14) 0.0414(13) 0.0010(10) -0.0019(11) 0.0041(11)

loop_
_atom_type_symbol
_atom_type_description
_atom_type_scat_dispersion_real
_atom_type_scat_dispersion_imag
_atom_type_scat_source
C C 0.0033 0.0016 'International Tables Vol C Tables 4.2.6.8 and 6.1.1.4'
H H 0.0000 0.0000 'International Tables Vol C Tables 4.2.6.8 and 6.1.1.4'
O O 0.0106 0.0060 'International Tables Vol C Tables 4.2.6.8 and 6.1.1.4'

loop_
_geom_angle_atom_site_label_1
_geom_angle_atom_site_label_2
_geom_angle_atom_site_label_3
_geom_angle
_geom_angle_site_symmetry_1
_geom_angle_site_symmetry_3
_geom_angle_publ_flag
C7 C2 C1 121.13(18) . . ?
C3 C2 C7 118.96(19) . . ?
C3 C2 C1 119.91(18) . . ?
C2 C7 C1 120.95(18) . 3_666 ?
C6 C7 C2 119.5(2) . . ?
C6 C7 C1 119.50(18) . 3_666 ?
C2 C1 C7 117.92(16) . 3_666 ?
O1 C1 C2 121.32(19) . . ?
O1 C1 C7 120.76(19) . 3_666 ?
C6 C5 H5 119.9 . . ?
C4 C5 H5 119.9 . . ?
C4 C5 C6 120.2(2) . . ?
C2 C3 H3 119.7 . . ?
C4 C3 C2 120.7(2) . . ?
C4 C3 H3 119.7 . . ?
C7 C6 H6 119.7 . . ?
C5 C6 C7 120.6(2) . . ?
C5 C6 H6 119.7 . . ?
C5 C4 C3 120.0(2) . . ?
C5 C4 H4 120.0 . . ?
C3 C4 H4 120.0 . . ?

loop_
_geom_bond_atom_site_label_1
_geom_bond_atom_site_label_2
_geom_bond_distance
_geom_bond_site_symmetry_2
_geom_bond_publ_flag
C2 C7 1.399(3) . ?
C2 C1 1.482(3) . ?
C2 C3 1.397(3) . ?
C7 C1 1.484(3) 3_666 ?
C7 C6 1.392(3) . ?
C1 O1 1.220(2) . ?
C5 H5 0.9300 . ?
C5 C6 1.379(3) . ?
C5 C4 1.377(3) . ?
C3 H3 0.9300 . ?
C3 C4 1.383(3) . ?
C6 H6 0.9300 . ?
C4 H4 0.9300 . ?

loop_
_geom_torsion_atom_site_label_1
_geom_torsion_atom_site_label_2
_geom_torsion_atom_site_label_3
_geom_torsion_atom_site_label_4
_geom_torsion
_geom_torsion_site_symmetry_1
_geom_torsion_site_symmetry_2
_geom_torsion_site_symmetry_3
_geom_torsion_site_symmetry_4
_geom_torsion_publ_flag
C2 C7 C6 C5 0.0(3) . . . . ?
C2 C3 C4 C5 -0.1(3) . . . . ?
C7 C2 C1 C7 -0.4(3) . . . 3_666 ?
C7 C2 C1 O1 179.59(19) . . . . ?
C7 C2 C3 C4 0.3(3) . . . . ?
C1 C2 C7 C1 0.4(3) . . . 3_666 ?
C1 C2 C7 C6 -179.45(17) . . . . ?
C1 C2 C3 C4 179.54(18) . . . . ?
C1 C7 C6 C5 -179.90(18) 3_666 . . . ?
C3 C2 C7 C1 179.64(17) . . . 3_666 ?
C3 C2 C7 C6 -0.2(3) . . . . ?
C3 C2 C1 C7 -179.62(17) . . . 3_666 ?
C3 C2 C1 O1 0.4(3) . . . . ?
C6 C5 C4 C3 -0.1(3) . . . . ?
C4 C5 C6 C7 0.2(3) . . . . ?
